data_4328717
loop_
_publ_author_name
'G\"unther Thiele'
'Sabrina Peter'
'Martin Schwarzer'
'Eugen Ruzin'
'Rodolphe Cl\'erac'
'Halgard Staesche'
'Carola R\"o\&ser'
'Bernhard Roling'
'Stefanie Dehnen'

_publ_section_title
;
 Heterobimetallic Chalcogenidometallate Strands: Synthesis, Structure,
 Magnetism, and Conductivity
;
_journal_name_full 'Inorganic Chemistry'
_journal_page_first 3349
_journal_page_last 3351
_journal_paper_doi 10.1021/ic300075a
_journal_volume 51
_journal_year 2012
_chemical_formula_moiety 'Hg Sn Te4, 2(Rb)'
_chemical_formula_sum 'Hg Rb2 Sn Te4'
_chemical_formula_weight 1000.64
_space_group_IT_number 121
_symmetry_cell_setting tetragonal
_symmetry_space_group_name_Hall 'I -4 2'
_symmetry_space_group_name_H-M 'I -4 2 m'
_atom_sites_solution_primary direct
_atom_sites_solution_secondary difmap
_audit_creation_method SHELXL-97
_cell_angle_alpha 90.00
_cell_angle_beta 90.00
_cell_angle_gamma 90.00
_cell_formula_units_Z 2
_cell_length_a 8.766(3)
_cell_length_b 8.766(3)
_cell_length_c 7.353(3)
_cell_measurement_reflns_used 1483
_cell_measurement_temperature 100(2)
_cell_measurement_theta_max 24.98
_cell_measurement_theta_min 3.62
_cell_volume 565.0(4)
_computing_structure_refinement 'SHELXL-97 (Sheldrick, 1997)'
_computing_structure_solution 'SHELXS-97 (Sheldrick, 1990)'
_diffrn_ambient_temperature 100(2)
_diffrn_measured_fraction_theta_full 0.765
_diffrn_measured_fraction_theta_max 0.765
_diffrn_measurement_device_type IPDS1
_diffrn_measurement_method /w
_diffrn_radiation_monochromator graphite
_diffrn_radiation_source 'fine-focus sealed tube'
_diffrn_radiation_type MoK\a
_diffrn_radiation_wavelength 0.71073
_diffrn_reflns_av_R_equivalents 0.1414
_diffrn_reflns_av_sigmaI/netI 0.0783
_diffrn_reflns_limit_h_max 10
_diffrn_reflns_limit_h_min -10
_diffrn_reflns_limit_k_max 10
_diffrn_reflns_limit_k_min -6
_diffrn_reflns_limit_l_max 8
_diffrn_reflns_limit_l_min -7
_diffrn_reflns_number 538
_diffrn_reflns_theta_full 24.98
_diffrn_reflns_theta_max 24.98
_diffrn_reflns_theta_min 3.62
_exptl_absorpt_coefficient_mu 34.389
_exptl_absorpt_correction_T_max 0.613
_exptl_absorpt_correction_T_min 0.161
_exptl_absorpt_correction_type multi-scan
_exptl_absorpt_process_details 'Bruker, Xprep, ver. 5.1/NT'
_exptl_crystal_colour black
_exptl_crystal_density_diffrn 5.882
_exptl_crystal_description block
_exptl_crystal_F_000 824
_exptl_crystal_size_max 0.15
_exptl_crystal_size_mid 0.08
_exptl_crystal_size_min 0.08
_refine_diff_density_max 2.11
_refine_diff_density_min -2.11
_refine_diff_density_rms 0.55
_refine_ls_abs_structure_details 'Flack H D (1983), Acta Cryst. A39, 876-881'
_refine_ls_abs_structure_Flack 0.52(6)
_refine_ls_extinction_method none
_refine_ls_goodness_of_fit_ref 1.036
_refine_ls_matrix_type full
_refine_ls_number_parameters 14
_refine_ls_number_reflns 194
_refine_ls_number_restraints 0
_refine_ls_restrained_S_all 1.036
_refine_ls_R_factor_all 0.0717
_refine_ls_R_factor_gt 0.0680
_refine_ls_shift/su_max 0.000
_refine_ls_shift/su_mean 0.000
_refine_ls_structure_factor_coef Fsqd
_refine_ls_weighting_details 'calc w=1/[\s^2^(Fo^2^)+(0.1095P)^2^+50.0424P] where P=(Fo^2^+2Fc^2^)/3'
_refine_ls_weighting_scheme calc
_refine_ls_wR_factor_gt 0.1777
_refine_ls_wR_factor_ref 0.1838
_reflns_number_gt 176
_reflns_number_total 194
_reflns_threshold_expression >2sigma(I)
_cod_data_source_file ic300075a_si_002.cif
_cod_data_source_block 2
_cod_original_cell_volume 565.0(5)
_cod_database_code 4328717

loop_
_symmetry_equiv_pos_as_xyz
'x, y, z'
'y, -x, -z'
'-x, -y, z'
'-y, x, -z'
'x, -y, -z'
'-y, -x, z'
'-x, y, -z'
'y, x, z'
'x+1/2, y+1/2, z+1/2'
'y+1/2, -x+1/2, -z+1/2'
'-x+1/2, -y+1/2, z+1/2'
'-y+1/2, x+1/2, -z+1/2'
'x+1/2, -y+1/2, -z+1/2'
'-y+1/2, -x+1/2, z+1/2'
'-x+1/2, y+1/2, -z+1/2'
'y+1/2, x+1/2, z+1/2'

loop_
_atom_site_label
_atom_site_type_symbol
_atom_site_fract_x
_atom_site_fract_y
_atom_site_fract_z
_atom_site_U_iso_or_equiv
_atom_site_adp_type
_atom_site_occupancy
_atom_site_symmetry_multiplicity
_atom_site_calc_flag
_atom_site_refinement_flags
Hg1 Hg 0.0000 0.0000 0.0000 0.0293(12) Uani 1 8 d S
Te1 Te 0.17110(17) 0.17110(17) 0.2586(3) 0.0176(10) Uani 1 2 d S
Sn1 Sn 0.0000 0.0000 0.5000 0.0143(14) Uani 1 8 d S
Rb1 Rb 0.5000 0.0000 0.0000 0.0253(15) Uani 1 4 d S

loop_
_atom_site_aniso_label
_atom_site_aniso_U_11
_atom_site_aniso_U_22
_atom_site_aniso_U_33
_atom_site_aniso_U_23
_atom_site_aniso_U_13
_atom_site_aniso_U_12
Hg1 0.0335(16) 0.0335(16) 0.0207(19) 0.000 0.000 0.000
Te1 0.0142(11) 0.0142(11) 0.0244(16) -0.0002(8) -0.0002(8) 0.0006(9)
Sn1 0.0138(19) 0.0138(19) 0.015(3) 0.000 0.000 0.000
Rb1 0.021(3) 0.026(3) 0.028(4) 0.000 0.000 0.000

loop_
_atom_type_symbol
_atom_type_description
_atom_type_scat_dispersion_real
_atom_type_scat_dispersion_imag
_atom_type_scat_source
Hg Hg -2.3894 9.2266 'International Tables Vol C Tables 4.2.6.8 and 6.1.1.4'
Rb Rb -0.9393 2.9676 'International Tables Vol C Tables 4.2.6.8 and 6.1.1.4'
Sn Sn -0.6537 1.4246 'International Tables Vol C Tables 4.2.6.8 and 6.1.1.4'
Te Te -0.5308 1.6751 'International Tables Vol C Tables 4.2.6.8 and 6.1.1.4'

loop_
_geom_angle_atom_site_label_1
_geom_angle_atom_site_label_2
_geom_angle_atom_site_label_3
_geom_angle
_geom_angle_site_symmetry_1
_geom_angle_site_symmetry_3
Te1 Hg1 Te1 96.24(10) 4 2
Te1 Hg1 Te1 116.46(5) 4 3
Te1 Hg1 Te1 116.46(6) 2 3
Te1 Hg1 Te1 116.46(6) 4 .
Te1 Hg1 Te1 116.46(6) 2 .
Te1 Hg1 Te1 96.25(10) 3 .
Te1 Hg1 Rb1 58.23(3) 4 2_565
Te1 Hg1 Rb1 121.77(3) 2 2_565
Te1 Hg1 Rb1 121.77(3) 3 2_565
Te1 Hg1 Rb1 58.23(3) . 2_565
Te1 Hg1 Rb1 121.77(3) 4 .
Te1 Hg1 Rb1 58.23(3) 2 .
Te1 Hg1 Rb1 121.77(3) 3 .
Te1 Hg1 Rb1 58.23(3) . .
Rb1 Hg1 Rb1 90.0 2_565 .
Te1 Hg1 Rb1 58.23(3) 4 1_455
Te1 Hg1 Rb1 121.77(3) 2 1_455
Te1 Hg1 Rb1 58.23(3) 3 1_455
Te1 Hg1 Rb1 121.77(3) . 1_455
Rb1 Hg1 Rb1 90.0 2_565 1_455
Rb1 Hg1 Rb1 180.0 . 1_455
Te1 Hg1 Rb1 121.77(3) 4 2
Te1 Hg1 Rb1 58.23(3) 2 2
Te1 Hg1 Rb1 58.23(3) 3 2
Te1 Hg1 Rb1 121.77(3) . 2
Rb1 Hg1 Rb1 180.0 2_565 2
Rb1 Hg1 Rb1 90.0 . 2
Rb1 Hg1 Rb1 90.0 1_455 2
Sn1 Te1 Hg1 81.80(6) . .
Sn1 Te1 Rb1 83.97(5) . 9_455
Hg1 Te1 Rb1 121.11(3) . 9_455
Sn1 Te1 Rb1 83.97(5) . 10
Hg1 Te1 Rb1 121.11(3) . 10
Rb1 Te1 Rb1 113.64(6) 9_455 10
Sn1 Te1 Rb1 121.55(3) . 2_565
Hg1 Te1 Rb1 81.74(5) . 2_565
Rb1 Te1 Rb1 58.97(3) 9_455 2_565
Rb1 Te1 Rb1 149.58(6) 10 2_565
Sn1 Te1 Rb1 121.55(3) . .
Hg1 Te1 Rb1 81.74(5) . .
Rb1 Te1 Rb1 149.58(6) 9_455 .
Rb1 Te1 Rb1 58.97(3) 10 .
Rb1 Te1 Rb1 110.79(6) 2_565 .
Te1 Sn1 Te1 114.32(5) 3 4_556
Te1 Sn1 Te1 114.32(5) 3 2_556
Te1 Sn1 Te1 100.16(10) 4_556 2_556
Te1 Sn1 Te1 100.16(10) 3 .
Te1 Sn1 Te1 114.32(5) 4_556 .
Te1 Sn1 Te1 114.32(5) 2_556 .
Rb1 Rb1 Rb1 180.0 10 10_554
Rb1 Rb1 Te1 61.36(4) 10 10
Rb1 Rb1 Te1 118.64(4) 10_554 10
Rb1 Rb1 Te1 118.64(4) 10 9_544
Rb1 Rb1 Te1 61.36(4) 10_554 9_544
Te1 Rb1 Te1 132.21(6) 10 9_544
Rb1 Rb1 Te1 61.36(4) 10 12_545
Rb1 Rb1 Te1 118.64(4) 10_554 12_545
Te1 Rb1 Te1 122.72(7) 10 12_545
Te1 Rb1 Te1 77.73(7) 9_544 12_545
Rb1 Rb1 Te1 118.64(4) 10 11_554
Rb1 Rb1 Te1 61.36(4) 10_554 11_554
Te1 Rb1 Te1 77.73(7) 10 11_554
Te1 Rb1 Te1 122.72(7) 9_544 11_554
Te1 Rb1 Te1 132.21(6) 12_545 11_554
Rb1 Rb1 Te1 59.67(4) 10 .
Rb1 Rb1 Te1 120.33(4) 10_554 .
Te1 Rb1 Te1 75.991(12) 10 .
Te1 Rb1 Te1 149.58(6) 9_544 .
Te1 Rb1 Te1 75.992(12) 12_545 .
Te1 Rb1 Te1 67.78(3) 11_554 .
Rb1 Rb1 Te1 120.33(4) 10 2
Rb1 Rb1 Te1 59.67(4) 10_554 2
Te1 Rb1 Te1 149.58(6) 10 2
Te1 Rb1 Te1 75.992(12) 9_544 2
Te1 Rb1 Te1 67.78(3) 12_545 2
Te1 Rb1 Te1 75.992(12) 11_554 2
Te1 Rb1 Te1 80.06(7) . 2
Rb1 Rb1 Te1 59.67(4) 10 3_655
Rb1 Rb1 Te1 120.33(4) 10_554 3_655
Te1 Rb1 Te1 75.992(12) 10 3_655
Te1 Rb1 Te1 67.78(3) 9_544 3_655
Te1 Rb1 Te1 75.992(12) 12_545 3_655
Te1 Rb1 Te1 149.58(6) 11_554 3_655
Te1 Rb1 Te1 119.33(7) . 3_655
Te1 Rb1 Te1 133.05(6) 2 3_655
Rb1 Rb1 Te1 120.33(4) 10 4_655
Rb1 Rb1 Te1 59.67(4) 10_554 4_655
Te1 Rb1 Te1 67.78(3) 10 4_655
Te1 Rb1 Te1 75.992(12) 9_544 4_655
Te1 Rb1 Te1 149.58(6) 12_545 4_655
Te1 Rb1 Te1 75.992(12) 11_554 4_655
Te1 Rb1 Te1 133.05(6) . 4_655
Te1 Rb1 Te1 119.33(7) 2 4_655
Te1 Rb1 Te1 80.06(7) 3_655 4_655
Rb1 Rb1 Hg1 90.0 10 .
Rb1 Rb1 Hg1 90.0 10_554 .
Te1 Rb1 Hg1 113.89(3) 10 .
Te1 Rb1 Hg1 113.89(3) 9_544 .
Te1 Rb1 Hg1 66.11(3) 12_545 .
Te1 Rb1 Hg1 66.11(3) 11_554 .
Te1 Rb1 Hg1 40.03(3) . .
Te1 Rb1 Hg1 40.03(3) 2 .
Te1 Rb1 Hg1 139.97(3) 3_655 .
Te1 Rb1 Hg1 139.97(3) 4_655 .
Rb1 Rb1 Hg1 90.0 10 1_655
Rb1 Rb1 Hg1 90.0 10_554 1_655
Te1 Rb1 Hg1 66.11(3) 10 1_655
Te1 Rb1 Hg1 66.11(3) 9_544 1_655
Te1 Rb1 Hg1 113.89(3) 12_545 1_655
Te1 Rb1 Hg1 113.89(3) 11_554 1_655
Te1 Rb1 Hg1 139.97(3) . 1_655
Te1 Rb1 Hg1 139.97(3) 2 1_655
Te1 Rb1 Hg1 40.03(3) 3_655 1_655
Te1 Rb1 Hg1 40.03(3) 4_655 1_655
Hg1 Rb1 Hg1 180.0 . 1_655

loop_
_geom_bond_atom_site_label_1
_geom_bond_atom_site_label_2
_geom_bond_distance
_geom_bond_site_symmetry_2
Hg1 Te1 2.849(2) 4
Hg1 Te1 2.849(2) 2
Hg1 Te1 2.849(2) 3
Hg1 Te1 2.849(2) .
Te1 Sn1 2.766(2) .
Te1 Rb1 3.7030(16) 9_455
Te1 Rb1 3.7030(16) 10
Te1 Rb1 3.7654(17) 2_565
Te1 Rb1 3.7654(17) .
Sn1 Te1 2.766(2) 3
Sn1 Te1 2.766(2) 4_556
Sn1 Te1 2.766(2) 2_556
Rb1 Rb1 3.6765(15) 10
Rb1 Rb1 3.6765(15) 10_554
Rb1 Te1 3.7030(16) 10
Rb1 Te1 3.7030(17) 9_544
Rb1 Te1 3.7030(16) 12_545
Rb1 Te1 3.7030(16) 11_554
Rb1 Te1 3.7654(17) 2
Rb1 Te1 3.7654(17) 3_655
Rb1 Te1 3.7654(17) 4_655
